data_7116461
loop_
_publ_author_name
'Liao, Chia-Wei'
'Rao M, Rajeswara'
'Sun, Shih-Sheng'

_publ_section_title
;
 Structural diversity of new solid-state luminophores based on
 quinoxaline-\b-ketoiminate boron difluoride complexes with remarkable
 fluorescence switching properties.
;
_journal_issue 13
_journal_name_full 'Chemical communications (Cambridge, England)'
_journal_page_first 2656
_journal_page_last 2659
_journal_paper_doi 10.1039/c4cc08958h
_journal_volume 51
_journal_year 2015
_chemical_formula_moiety 'C16 H11 B F2 N2 O'
_chemical_formula_sum 'C16 H11 B F2 N2 O'
_chemical_formula_weight 296.08
_chemical_name_systematic
;
 ?
;
_space_group_IT_number 2
_symmetry_cell_setting triclinic
_symmetry_space_group_name_Hall '-P 1'
_symmetry_space_group_name_H-M 'P -1'
_atom_sites_solution_hydrogens geom
_atom_sites_solution_primary direct
_atom_sites_solution_secondary difmap
_audit_update_record
;
2013-07-30 deposited with the CCDC.
2014-12-18 downloaded from the CCDC.
;
_cell_angle_alpha 95.844(2)
_cell_angle_beta 90.570(2)
_cell_angle_gamma 96.433(2)
_cell_formula_units_Z 4
_cell_length_a 6.9566(4)
_cell_length_b 8.3315(5)
_cell_length_c 23.1202(12)
_cell_measurement_reflns_used 9707
_cell_measurement_temperature 100.00(10)
_cell_measurement_theta_max 29.87
_cell_measurement_theta_min 2.47
_cell_volume 1324.35(13)
_computing_cell_refinement 'Bruker APEX2'
_computing_data_collection 'Bruker APEX2'
_computing_data_reduction 'Bruker SAINT'
_computing_molecular_graphics 'Ortep-3 for Windows (Farrugia, 1997)'
_computing_publication_material 'WinGX publication routines (Farrugia, 1999)'
_computing_structure_refinement 'SHELXL-97 (Sheldrick, 2008)'
_computing_structure_solution 'SHELXS-97 (Sheldrick, 2008)'
_diffrn_ambient_temperature 100.00(10)
_diffrn_measured_fraction_theta_full 1
_diffrn_measured_fraction_theta_max 1
_diffrn_measurement_device_type 'CCD area detector'
_diffrn_measurement_method 'phi and omega scans'
_diffrn_radiation_monochromator graphite
_diffrn_radiation_type MoK\a
_diffrn_radiation_wavelength 0.71073
_diffrn_reflns_av_R_equivalents 0.0281
_diffrn_reflns_av_unetI/netI 0.0292
_diffrn_reflns_limit_h_max 8
_diffrn_reflns_limit_h_min -8
_diffrn_reflns_limit_k_max 10
_diffrn_reflns_limit_k_min -10
_diffrn_reflns_limit_l_max 28
_diffrn_reflns_limit_l_min -28
_diffrn_reflns_number 20395
_diffrn_reflns_theta_full 25
_diffrn_reflns_theta_max 26.37
_diffrn_reflns_theta_min 0.89
_exptl_absorpt_coefficient_mu 0.112
_exptl_absorpt_correction_T_max 0.9888
_exptl_absorpt_correction_T_min 0.9692
_exptl_absorpt_correction_type multi-scan
_exptl_absorpt_process_details 'Bruker SADABS, 1996'
_exptl_crystal_colour brown
_exptl_crystal_density_diffrn 1.485
_exptl_crystal_density_meas ?
_exptl_crystal_density_method 'not measured'
_exptl_crystal_description prism
_exptl_crystal_F_000 608
_exptl_crystal_size_max 0.28
_exptl_crystal_size_mid 0.16
_exptl_crystal_size_min 0.1
_refine_diff_density_max 0.278
_refine_diff_density_min -0.195
_refine_diff_density_rms 0.042
_refine_ls_extinction_coef 0.0038(7)
_refine_ls_extinction_expression Fc^*^=kFc[1+0.001xFc^2^\l^3^/sin(2\q)]^-1/4^
_refine_ls_extinction_method SHELXL
_refine_ls_goodness_of_fit_ref 1.022
_refine_ls_hydrogen_treatment constr
_refine_ls_matrix_type full
_refine_ls_number_parameters 398
_refine_ls_number_reflns 5429
_refine_ls_number_restraints 124
_refine_ls_restrained_S_all 1.01
_refine_ls_R_factor_all 0.051
_refine_ls_R_factor_gt 0.0351
_refine_ls_shift/su_max 0.001
_refine_ls_shift/su_mean 0
_refine_ls_structure_factor_coef Fsqd
_refine_ls_weighting_details 'calc w=1/[\s^2^(Fo^2^)+(0.0372P)^2^+0.4504P] where P=(Fo^2^+2Fc^2^)/3'
_refine_ls_weighting_scheme calc
_refine_ls_wR_factor_gt 0.0798
_refine_ls_wR_factor_ref 0.0886
_reflns_number_gt 4220
_reflns_number_total 5429
_reflns_threshold_expression >2sigma(I)
_cod_data_source_file c4cc08958h2.cif
_cod_data_source_block i14557
_cod_depositor_comments
;
The following automatic conversions were performed:

'_symmetry_cell_setting' value 'Triclinic' changed to 'triclinic'
according to
/usr/data/users/saulius/crontab/automatic-downloads/current/RSC/lib/dictionaries/cif_core.dic
dictionary named 'cif_core.dic' version 2.4.2 from 2011-04-26.

'_exptl_crystal_density_meas' value 'not measured' was changed to '?'
- the value is perceived as not measured.

Automatic conversion script
Id: cif_fix_values 3008 2015-01-20 13:52:24Z robertas 
;
_cod_original_sg_symbol_H-M P-1
_cod_database_code 7116461

loop_
_symmetry_equiv_pos_as_xyz
'x, y, z'
'-x, -y, -z'

loop_
_atom_site_label
_atom_site_type_symbol
_atom_site_fract_x
_atom_site_fract_y
_atom_site_fract_z
_atom_site_U_iso_or_equiv
_atom_site_adp_type
_atom_site_occupancy
_atom_site_symmetry_multiplicity
_atom_site_calc_flag
_atom_site_refinement_flags
F1 F 0.24815(11) 0.57226(10) 0.94596(3) 0.0218(2) Uani 1 1 d U
F2 F 0.34887(11) 0.84035(10) 0.96996(4) 0.0228(2) Uani 1 1 d U
O1 O 0.07548(14) 0.76221(13) 0.91034(4) 0.0227(2) Uani 1 1 d U
B1 B 0.1895(2) 0.72441(19) 0.95923(7) 0.0172(3) Uani 1 1 d U
C1 C -0.09358(19) 0.82208(16) 0.91431(6) 0.0173(3) Uani 1 1 d U
C2 C -0.18227(19) 0.84091(16) 0.96618(6) 0.0169(3) Uani 1 1 d U
H2 H -0.3003 0.8884 0.9683 0.02 Uiso 1 1 calc R
C3 C -0.10301(18) 0.79146(16) 1.01725(6) 0.0151(3) Uani 1 1 d U
C4 C -0.20492(19) 0.80925(17) 1.07105(6) 0.0172(3) Uani 1 1 d U
H4 H -0.3229 0.8566 1.0708 0.021 Uiso 1 1 calc R
C5 C 0.02503(19) 0.69547(17) 1.11890(6) 0.0178(3) Uani 1 1 d U
C6 C 0.0891(2) 0.64012(19) 1.17024(6) 0.0232(3) Uani 1 1 d U
H6 H 0.0148 0.6516 1.2044 0.028 Uiso 1 1 calc R
C7 C 0.2574(2) 0.56982(19) 1.17172(6) 0.0234(3) Uani 1 1 d U
H7 H 0.2982 0.5306 1.2065 0.028 Uiso 1 1 calc R
C8 C 0.3693(2) 0.55595(18) 1.12172(6) 0.0213(3) Uani 1 1 d U
H8 H 0.4875 0.5091 1.1232 0.026 Uiso 1 1 calc R
C9 C 0.3110(2) 0.60893(17) 1.07071(6) 0.0191(3) Uani 1 1 d U
H9 H 0.389 0.5995 1.0373 0.023 Uiso 1 1 calc R
C10 C 0.13518(19) 0.67733(16) 1.06815(6) 0.0157(3) Uani 1 1 d U
C11 C -0.1741(2) 0.86197(17) 0.85880(6) 0.0191(3) Uani 1 1 d U
C12 C -0.3596(2) 0.9107(2) 0.85579(7) 0.0263(3) Uani 1 1 d U
H12 H -0.4349 0.9188 0.8898 0.032 Uiso 1 1 calc R
C13 C -0.4340(2) 0.9472(2) 0.80349(7) 0.0316(4) Uani 1 1 d U
H13 H -0.5599 0.9809 0.8019 0.038 Uiso 1 1 calc R
C14 C -0.3261(2) 0.9349(2) 0.75368(7) 0.0296(4) Uani 1 1 d U
H4 H -0.3782 0.9591 0.7178 0.036 Uiso 1 1 calc R
C15 C -0.1421(2) 0.8872(2) 0.75609(7) 0.0286(4) Uani 1 1 d U
H15 H -0.0676 0.8792 0.7219 0.034 Uiso 1 1 calc R
C16 C -0.0663(2) 0.85099(18) 0.80836(6) 0.0234(3) Uani 1 1 d U
H16 H 0.0601 0.8185 0.8098 0.028 Uiso 1 1 calc R
F3 F 0.07619(12) 0.90730(10) 0.62521(4) 0.0242(2) Uani 1 1 d U
F4 F 0.39975(12) 0.88829(10) 0.62178(4) 0.0241(2) Uani 1 1 d U
O2 O 0.21163(15) 0.83898(12) 0.53661(4) 0.0211(2) Uani 1 1 d U
N1 N 0.06626(15) 0.72818(13) 1.01680(5) 0.0147(2) Uani 1 1 d U
N2 N -0.14640(16) 0.76496(14) 1.11975(5) 0.0187(3) Uani 1 1 d U
N3 N 0.28450(16) 1.12201(14) 0.58559(5) 0.0158(2) Uani 1 1 d U
N4 N 0.37943(17) 1.45180(15) 0.56930(5) 0.0207(3) Uani 1 1 d U
B2 B 0.2418(2) 0.9338(2) 0.59320(7) 0.0183(3) Uani 1 1 d U
C17 C 0.22618(19) 0.89695(17) 0.48527(6) 0.0166(3) Uani 1 1 d U
C18 C 0.27052(19) 1.05832(17) 0.48156(6) 0.0178(3) Uani 1 1 d U
H18 H 0.2811 1.0969 0.4443 0.021 Uiso 1 1 calc R
C19 C 0.30138(19) 1.17033(17) 0.53185(6) 0.0167(3) Uani 1 1 d U
C20 C 0.3531(2) 1.33883(17) 0.52606(6) 0.0202(3) Uani 1 1 d U
H20 H 0.3694 1.3703 0.4879 0.024 Uiso 1 1 calc R
C21 C 0.35627(19) 1.40333(17) 0.62439(6) 0.0184(3) Uani 1 1 d U
C22 C 0.3805(2) 1.52282(18) 0.67223(6) 0.0214(3) Uani 1 1 d U
H22 H 0.4082 1.634 0.6661 0.026 Uiso 1 1 calc R
C23 C 0.3641(2) 1.47922(19) 0.72768(6) 0.0223(3) Uani 1 1 d U
H23 H 0.3785 1.5602 0.7599 0.027 Uiso 1 1 calc R
C24 C 0.3258(2) 1.31443(18) 0.73679(6) 0.0207(3) Uani 1 1 d U
H24 H 0.3185 1.285 0.7754 0.025 Uiso 1 1 calc R
C25 C 0.29881(19) 1.19542(18) 0.69094(6) 0.0191(3) Uani 1 1 d U
H25 H 0.2712 1.0848 0.6978 0.023 Uiso 1 1 calc R
C26 C 0.31226(19) 1.23810(17) 0.63359(6) 0.0167(3) Uani 1 1 d U
C27 C 0.19200(19) 0.77332(17) 0.43485(6) 0.0176(3) Uani 1 1 d U
C28 C 0.1391(2) 0.61093(18) 0.44369(6) 0.0217(3) Uani 1 1 d U
H28 H 0.1254 0.5811 0.4821 0.026 Uiso 1 1 calc R
C29 C 0.1063(2) 0.49298(19) 0.39669(7) 0.0252(3) Uani 1 1 d U
H29 H 0.069 0.383 0.403 0.03 Uiso 1 1 calc R
C30 C 0.1279(2) 0.5356(2) 0.34054(7) 0.0254(3) Uani 1 1 d U
H30 H 0.1062 0.4547 0.3084 0.03 Uiso 1 1 calc R
C31 C 0.1810(2) 0.69598(19) 0.33120(7) 0.0236(3) Uani 1 1 d U
H31 H 0.1961 0.7247 0.2927 0.028 Uiso 1 1 calc R
C32 C 0.2124(2) 0.81464(18) 0.37792(6) 0.0205(3) Uani 1 1 d U
H32 H 0.2478 0.9246 0.3712 0.025 Uiso 1 1 calc R

loop_
_atom_site_aniso_label
_atom_site_aniso_U_11
_atom_site_aniso_U_22
_atom_site_aniso_U_33
_atom_site_aniso_U_23
_atom_site_aniso_U_13
_atom_site_aniso_U_12
F1 0.0233(4) 0.0211(4) 0.0211(4) -0.0019(3) 0.0039(3) 0.0062(3)
F2 0.0174(4) 0.0242(5) 0.0256(5) 0.0008(4) 0.0069(3) -0.0024(3)
O1 0.0188(5) 0.0335(6) 0.0176(5) 0.0052(4) 0.0061(4) 0.0088(4)
B1 0.0150(7) 0.0186(8) 0.0178(8) 0.0004(6) 0.0046(6) 0.0020(6)
C1 0.0153(7) 0.0149(7) 0.0213(8) 0.0013(6) 0.0018(6) 0.0003(5)
C2 0.0147(7) 0.0166(7) 0.0192(7) 0.0002(6) 0.0008(5) 0.0024(5)
C3 0.0133(6) 0.0117(7) 0.0191(7) -0.0012(5) 0.0021(5) -0.0011(5)
C4 0.0150(7) 0.0177(7) 0.0184(7) -0.0010(6) 0.0019(6) 0.0017(5)
C5 0.0150(7) 0.0188(7) 0.0183(7) -0.0019(6) 0.0003(5) -0.0010(5)
C6 0.0200(7) 0.0325(9) 0.0164(8) 0.0003(6) 0.0003(6) 0.0020(6)
C7 0.0213(7) 0.0311(9) 0.0178(8) 0.0035(6) -0.0041(6) 0.0026(6)
C8 0.0158(7) 0.0222(8) 0.0253(8) 0.0003(6) -0.0025(6) 0.0023(6)
C9 0.0160(7) 0.0195(7) 0.0207(8) -0.0012(6) 0.0029(6) 0.0003(6)
C10 0.0152(7) 0.0147(7) 0.0161(7) -0.0002(5) -0.0004(5) -0.0016(5)
C11 0.0219(7) 0.0174(7) 0.0176(7) 0.0031(6) 0.0023(6) -0.0005(6)
C12 0.0238(8) 0.0358(9) 0.0214(8) 0.0095(7) 0.0049(6) 0.0054(7)
C13 0.0256(8) 0.0428(10) 0.0293(9) 0.0151(8) 0.0006(7) 0.0066(7)
C14 0.0357(9) 0.0321(9) 0.0209(8) 0.0099(7) -0.0045(7) -0.0028(7)
C15 0.0356(9) 0.0315(9) 0.0181(8) 0.0044(7) 0.0065(7) -0.0005(7)
C16 0.0245(8) 0.0259(8) 0.0199(8) 0.0029(6) 0.0036(6) 0.0023(6)
F3 0.0269(5) 0.0241(5) 0.0207(5) 0.0039(4) 0.0072(4) -0.0032(4)
F4 0.0295(5) 0.0216(4) 0.0224(5) 0.0068(4) -0.0050(4) 0.0051(4)
O2 0.0297(6) 0.0192(5) 0.0145(5) 0.0049(4) 0.0008(4) 0.0000(4)
N1 0.0138(6) 0.0143(6) 0.0156(6) 0.0000(5) 0.0016(5) 0.0004(4)
N2 0.0162(6) 0.0216(6) 0.0174(6) -0.0014(5) 0.0017(5) 0.0011(5)
N3 0.0139(6) 0.0194(6) 0.0145(6) 0.0033(5) 0.0005(4) 0.0029(5)
N4 0.0209(6) 0.0216(7) 0.0204(7) 0.0058(5) 0.0000(5) 0.0026(5)
B2 0.0208(8) 0.0192(8) 0.0154(8) 0.0055(6) 0.0011(6) 0.0015(6)
C17 0.0126(6) 0.0241(8) 0.0139(7) 0.0048(6) 0.0013(5) 0.0033(6)
C18 0.0184(7) 0.0223(7) 0.0135(7) 0.0054(6) 0.0016(5) 0.0030(6)
C19 0.0123(6) 0.0230(7) 0.0161(7) 0.0055(6) 0.0013(5) 0.0040(5)
C20 0.0225(7) 0.0220(8) 0.0171(7) 0.0056(6) 0.0014(6) 0.0033(6)
C21 0.0158(7) 0.0213(8) 0.0192(7) 0.0049(6) 0.0002(6) 0.0041(6)
C22 0.0213(7) 0.0193(8) 0.0240(8) 0.0024(6) -0.0017(6) 0.0034(6)
C23 0.0206(7) 0.0258(8) 0.0202(8) -0.0020(6) -0.0019(6) 0.0064(6)
C24 0.0173(7) 0.0297(8) 0.0157(7) 0.0037(6) 0.0002(6) 0.0047(6)
C25 0.0168(7) 0.0226(8) 0.0184(7) 0.0048(6) 0.0012(6) 0.0029(6)
C26 0.0130(6) 0.0215(7) 0.0162(7) 0.0018(6) 0.0004(5) 0.0038(5)
C27 0.0122(6) 0.0222(8) 0.0186(7) 0.0025(6) 0.0009(5) 0.0029(5)
C28 0.0199(7) 0.0244(8) 0.0208(8) 0.0041(6) 0.0018(6) 0.0011(6)
C29 0.0231(8) 0.0214(8) 0.0299(9) 0.0008(6) -0.0006(7) -0.0014(6)
C30 0.0200(7) 0.0304(9) 0.0238(8) -0.0064(7) -0.0026(6) 0.0026(6)
C31 0.0196(7) 0.0338(9) 0.0172(8) 0.0003(6) -0.0001(6) 0.0038(6)
C32 0.0183(7) 0.0243(8) 0.0195(8) 0.0038(6) 0.0000(6) 0.0032(6)

loop_
_atom_type_symbol
_atom_type_description
_atom_type_scat_dispersion_real
_atom_type_scat_dispersion_imag
_atom_type_scat_source
F F 0.0171 0.0103 'International Tables Vol C Tables 4.2.6.8 and 6.1.1.4'
O O 0.0106 0.006 'International Tables Vol C Tables 4.2.6.8 and 6.1.1.4'
N N 0.0061 0.0033 'International Tables Vol C Tables 4.2.6.8 and 6.1.1.4'
B B 0.0013 0.0007 'International Tables Vol C Tables 4.2.6.8 and 6.1.1.4'
C C 0.0033 0.0016 'International Tables Vol C Tables 4.2.6.8 and 6.1.1.4'
H H 0 0 'International Tables Vol C Tables 4.2.6.8 and 6.1.1.4'

loop_
_geom_angle_atom_site_label_1
_geom_angle_atom_site_label_2
_geom_angle_atom_site_label_3
_geom_angle
C1 O1 B1 125.20(11)
F1 B1 F2 110.46(12)
F1 B1 O1 108.49(12)
F2 B1 O1 110.00(12)
F1 B1 N1 110.14(12)
F2 B1 N1 106.99(11)
O1 B1 N1 110.75(11)
O1 C1 C2 120.74(13)
O1 C1 C11 114.98(12)
C2 C1 C11 124.27(13)
C1 C2 C3 121.54(13)
C1 C2 H2 119.2
C3 C2 H2 119.2
N1 C3 C2 121.39(12)
N1 C3 C4 118.91(12)
C2 C3 C4 119.70(12)
N2 C4 C3 124.37(13)
N2 C4 H4 117.8
C3 C4 H4 117.8
N2 C5 C6 118.35(13)
N2 C5 C10 122.16(13)
C6 C5 C10 119.50(13)
C7 C6 C5 120.72(14)
C7 C6 H6 119.6
C5 C6 H6 119.6
C6 C7 C8 119.71(14)
C6 C7 H7 120.1
C8 C7 H7 120.1
C9 C8 C7 121.11(13)
C9 C8 H8 119.4
C7 C8 H8 119.4
C8 C9 C10 119.73(13)
C8 C9 H9 120.1
C10 C9 H9 120.1
N1 C10 C9 121.97(12)
N1 C10 C5 118.85(12)
C9 C10 C5 119.18(13)
C16 C11 C12 118.76(14)
C16 C11 C1 120.43(13)
C12 C11 C1 120.81(13)
C13 C12 C11 120.37(14)
C13 C12 H12 119.8
C11 C12 H12 119.8
C14 C13 C12 120.31(15)
C14 C13 H13 119.8
C12 C13 H13 119.8
C13 C14 C15 119.90(15)
C13 C14 H4 120
C15 C14 H4 120
C14 C15 C16 120.11(15)
C14 C15 H15 119.9
C16 C15 H15 119.9
C15 C16 C11 120.55(15)
C15 C16 H16 119.7
C11 C16 H16 119.7
C17 O2 B2 126.03(12)
C3 N1 C10 118.97(11)
C3 N1 B1 119.12(11)
C10 N1 B1 121.78(11)
C4 N2 C5 116.71(12)
C19 N3 C26 119.04(12)
C19 N3 B2 119.66(11)
C26 N3 B2 121.26(11)
C20 N4 C21 116.78(13)
F3 B2 F4 110.53(12)
F3 B2 O2 108.57(12)
F4 B2 O2 109.94(12)
F3 B2 N3 109.50(12)
F4 B2 N3 107.89(12)
O2 B2 N3 110.41(11)
O2 C17 C18 120.76(13)
O2 C17 C27 114.73(12)
C18 C17 C27 124.51(13)
C17 C18 C19 121.50(13)
C17 C18 H18 119.2
C19 C18 H18 119.2
N3 C19 C18 121.48(13)
N3 C19 C20 118.76(13)
C18 C19 C20 119.76(13)
N4 C20 C19 124.58(13)
N4 C20 H20 117.7
C19 C20 H20 117.7
N4 C21 C22 118.34(13)
N4 C21 C26 121.80(13)
C22 C21 C26 119.85(13)
C23 C22 C21 120.12(14)
C23 C22 H22 119.9
C21 C22 H22 119.9
C22 C23 C24 119.93(14)
C22 C23 H23 120
C24 C23 H23 120
C25 C24 C23 121.21(14)
C25 C24 H24 119.4
C23 C24 H24 119.4
C24 C25 C26 119.66(14)
C24 C25 H25 120.2
C26 C25 H25 120.2
N3 C26 C25 121.86(13)
N3 C26 C21 118.96(12)
C25 C26 C21 119.18(13)
C32 C27 C28 118.90(13)
C32 C27 C17 121.37(13)
C28 C27 C17 119.72(13)
C29 C28 C27 120.46(14)
C29 C28 H28 119.8
C27 C28 H28 119.8
C30 C29 C28 120.00(15)
C30 C29 H29 120
C28 C29 H29 120
C29 C30 C31 120.11(14)
C29 C30 H30 119.9
C31 C30 H30 119.9
C30 C31 C32 120.21(14)
C30 C31 H31 119.9
C32 C31 H31 119.9
C31 C32 C27 120.32(14)
C31 C32 H32 119.8
C27 C32 H32 119.8

loop_
_geom_bond_atom_site_label_1
_geom_bond_atom_site_label_2
_geom_bond_distance
F1 B1 1.3808(18)
F2 B1 1.3889(18)
O1 C1 1.3284(16)
O1 B1 1.4549(19)
B1 N1 1.5901(19)
C1 C2 1.3571(19)
C1 C11 1.478(2)
C2 C3 1.4160(19)
C2 H2 0.95
C3 N1 1.3427(17)
C3 C4 1.4406(19)
C4 N2 1.2956(18)
C4 H4 0.95
C5 N2 1.3823(17)
C5 C6 1.403(2)
C5 C10 1.4122(19)
C6 C7 1.368(2)
C6 H6 0.95
C7 C8 1.402(2)
C7 H7 0.95
C8 C9 1.374(2)
C8 H8 0.95
C9 C10 1.4094(19)
C9 H9 0.95
C10 N1 1.3983(17)
C11 C16 1.394(2)
C11 C12 1.398(2)
C12 C13 1.386(2)
C12 H12 0.95
C13 C14 1.382(2)
C13 H13 0.95
C14 C15 1.384(2)
C14 H4 0.95
C15 C16 1.388(2)
C15 H15 0.95
C16 H16 0.95
F3 B2 1.3843(18)
F4 B2 1.3848(18)
O2 C17 1.3270(16)
O2 B2 1.4583(19)
N3 C19 1.3468(18)
N3 C26 1.3928(18)
N3 B2 1.591(2)
N4 C20 1.2980(18)
N4 C21 1.3804(18)
C17 C18 1.357(2)
C17 C27 1.474(2)
C18 C19 1.413(2)
C18 H18 0.95
C19 C20 1.430(2)
C20 H20 0.95
C21 C22 1.406(2)
C21 C26 1.414(2)
C22 C23 1.370(2)
C22 H22 0.95
C23 C24 1.407(2)
C23 H23 0.95
C24 C25 1.372(2)
C24 H24 0.95
C25 C26 1.409(2)
C25 H25 0.95
C27 C32 1.399(2)
C27 C28 1.398(2)
C28 C29 1.388(2)
C28 H28 0.95
C29 C30 1.386(2)
C29 H29 0.95
C30 C31 1.385(2)
C30 H30 0.95
C31 C32 1.386(2)
C31 H31 0.95
C32 H32 0.95

loop_
_geom_torsion_atom_site_label_1
_geom_torsion_atom_site_label_2
_geom_torsion_atom_site_label_3
_geom_torsion_atom_site_label_4
_geom_torsion
C1 O1 B1 F1 133.10(13)
C1 O1 B1 F2 -105.97(14)
C1 O1 B1 N1 12.10(19)
B1 O1 C1 C2 -5.4(2)
B1 O1 C1 C11 175.54(13)
O1 C1 C2 C3 -2.7(2)
C11 C1 C2 C3 176.21(13)
C1 C2 C3 N1 2.0(2)
C1 C2 C3 C4 -178.14(13)
N1 C3 C4 N2 -1.5(2)
C2 C3 C4 N2 178.65(13)
N2 C5 C6 C7 179.74(13)
C10 C5 C6 C7 0.4(2)
C5 C6 C7 C8 1.4(2)
C6 C7 C8 C9 -1.3(2)
C7 C8 C9 C10 -0.5(2)
C8 C9 C10 N1 -177.86(13)
C8 C9 C10 C5 2.2(2)
N2 C5 C10 N1 -1.4(2)
C6 C5 C10 N1 177.91(12)
N2 C5 C10 C9 178.49(13)
C6 C5 C10 C9 -2.2(2)
O1 C1 C11 C16 -6.10(19)
C2 C1 C11 C16 174.90(14)
O1 C1 C11 C12 173.64(13)
C2 C1 C11 C12 -5.4(2)
C16 C11 C12 C13 0.0(2)
C1 C11 C12 C13 -179.73(15)
C11 C12 C13 C14 0.4(3)
C12 C13 C14 C15 -0.6(3)
C13 C14 C15 C16 0.3(2)
C14 C15 C16 C11 0.1(2)
C12 C11 C16 C15 -0.2(2)
C1 C11 C16 C15 179.51(14)
C2 C3 N1 C10 -178.29(12)
C4 C3 N1 C10 1.84(18)
C2 C3 N1 B1 5.91(19)
C4 C3 N1 B1 -173.97(12)
C9 C10 N1 C3 179.60(12)
C5 C10 N1 C3 -0.50(18)
C9 C10 N1 B1 -4.71(19)
C5 C10 N1 B1 175.19(12)
F1 B1 N1 C3 -132.04(13)
F2 B1 N1 C3 107.86(13)
O1 B1 N1 C3 -12.03(17)
F1 B1 N1 C10 52.28(16)
F2 B1 N1 C10 -67.82(15)
O1 B1 N1 C10 172.29(11)
C3 C4 N2 C5 -0.4(2)
C6 C5 N2 C4 -177.52(13)
C10 C5 N2 C4 1.8(2)
C17 O2 B2 F3 123.15(14)
C17 O2 B2 F4 -115.83(14)
C17 O2 B2 N3 3.10(18)
C19 N3 B2 F3 -124.00(13)
C26 N3 B2 F3 58.48(16)
C19 N3 B2 F4 115.65(13)
C26 N3 B2 F4 -61.87(16)
C19 N3 B2 O2 -4.52(17)
C26 N3 B2 O2 177.96(11)
B2 O2 C17 C18 -0.8(2)
B2 O2 C17 C27 178.80(12)
O2 C17 C18 C19 -0.5(2)
C27 C17 C18 C19 179.96(12)
C26 N3 C19 C18 -178.57(12)
B2 N3 C19 C18 3.86(19)
C26 N3 C19 C20 1.89(18)
B2 N3 C19 C20 -175.68(12)
C17 C18 C19 N3 -1.3(2)
C17 C18 C19 C20 178.27(13)
C21 N4 C20 C19 0.4(2)
N3 C19 C20 N4 -2.4(2)
C18 C19 C20 N4 178.04(13)
C20 N4 C21 C22 -178.94(13)
C20 N4 C21 C26 2.0(2)
N4 C21 C22 C23 -178.16(13)
C26 C21 C22 C23 0.9(2)
C21 C22 C23 C24 0.9(2)
C22 C23 C24 C25 -1.9(2)
C23 C24 C25 C26 0.9(2)
C19 N3 C26 C25 -179.28(12)
B2 N3 C26 C25 -1.75(19)
C19 N3 C26 C21 0.35(18)
B2 N3 C26 C21 177.89(12)
C24 C25 C26 N3 -179.46(12)
C24 C25 C26 C21 0.9(2)
N4 C21 C26 N3 -2.4(2)
C22 C21 C26 N3 178.54(12)
N4 C21 C26 C25 177.21(12)
C22 C21 C26 C25 -1.8(2)
O2 C17 C27 C32 -176.55(12)
C18 C17 C27 C32 3.1(2)
O2 C17 C27 C28 3.11(18)
C18 C17 C27 C28 -177.28(13)
C32 C27 C28 C29 -0.4(2)
C17 C27 C28 C29 179.98(13)
C27 C28 C29 C30 0.7(2)
C28 C29 C30 C31 -0.4(2)
C29 C30 C31 C32 -0.2(2)
C30 C31 C32 C27 0.5(2)
C28 C27 C32 C31 -0.2(2)
C17 C27 C32 C31 179.44(12)
